data_7245754
loop_
_publ_author_name
'Bojarska, Joanna'
'Wolf, Wojciech M.'
'Fruzi\'nski, Andrzej'
'Kaczmarek, Krzysztof'
'Lesnikowski, Zbigniew J.'
'Kraj, Agata'
'Zielenkiewicz, Piotr'
'Madura, Izabela Dorota'
'Borowiecki, Pawe\/l'
'Remko, Milan'
'Breza, Martin'

_publ_section_title
;
 Supramolecular synthon hierarchy in cyclopropyl-containing
 peptide-derived compounds
;
_journal_name_full CrystEngComm
_journal_paper_doi 10.1039/D2CE01231F
_journal_year 2022
_chemical_absolute_configuration rm
_chemical_formula_moiety 'C21 H21 N O4'
_chemical_formula_sum 'C21 H21 N O4'
_chemical_formula_weight 351.39
_chemical_name_systematic 'diethyl 2-acetamido-2-(cyclopropylmethyl)malonate'
_space_group_crystal_system monoclinic
_space_group_IT_number 5
_space_group_name_Hall 'I 2y'
_space_group_name_H-M_alt 'I 1 2 1'
_atom_sites_solution_hydrogens mixed
_atom_sites_solution_primary dual
_audit_creation_date 2022-05-16
_audit_creation_method
;
Olex2 1.3-ac4
(compiled 2020.11.27 svn.r5f609507 for Rigaku Oxford Diffraction, GUI svn.r6214)
;
_audit_update_record
;
2022-08-28 deposited with the CCDC.	2022-11-04 downloaded from the CCDC.
;
_cell_angle_alpha 90
_cell_angle_beta 109.5159(10)
_cell_angle_gamma 90
_cell_formula_units_Z 8
_cell_length_a 24.5330(2)
_cell_length_b 5.04577(4)
_cell_length_c 30.1674(3)
_cell_measurement_reflns_used 26025
_cell_measurement_temperature 100.00(10)
_cell_measurement_theta_max 78.7190
_cell_measurement_theta_min 3.1250
_cell_volume 3519.82(6)
_computing_cell_refinement 'CrysAlisPro 1.171.42.53a (Rigaku OD, 2022)'
_computing_data_collection 'CrysAlisPro 1.171.42.53a (Rigaku OD, 2022)'
_computing_data_reduction 'CrysAlisPro 1.171.42.53a (Rigaku OD, 2022)'
_computing_molecular_graphics 'Olex2 1.3-ac4 (Dolomanov et al., 2009)'
_computing_publication_material 'Olex2 1.3-ac4 (Dolomanov et al., 2009)'
_computing_structure_refinement 'XL  (Sheldrick, 2008)'
_computing_structure_solution 'SHELXT 2018/2 (Sheldrick, 2018)'
_diffrn_ambient_temperature 100.15
_diffrn_detector_area_resol_mean 5.8140
_diffrn_detector_type 'Pilatus 300K'
_diffrn_measured_fraction_theta_full 0.999
_diffrn_measured_fraction_theta_max 0.971
_diffrn_measurement_details
;
List of Runs (angles in degrees, time in seconds):

  # Type    Start    End  Width  t~exp~   \w     \q     \k     \f   Frames
#--------------------------------------------------------------------------
  1  \w   -114.00 -27.00   0.50    2.99    --  -49.96 -77.00  30.00  174
  2  \w    -26.00  25.00   0.50    2.99    --  -49.96  19.00  60.00  102
  3  \w    -26.00  25.00   0.50    2.99    --  -49.96  19.00  90.00  102
  4  \w    -43.00 -11.00   0.50   11.97    --  -86.25  38.00   0.00   64
  5  \w    -43.00 -11.00   0.50   11.97    --  -86.25  38.00  60.00   64
  6  \w    -43.00 -11.00   0.50   11.97    --  -86.25  38.00  90.00   64
  7  \w    -43.00 -11.00   0.50   11.97    --  -86.25  38.00  30.00   64
  8  \w    -87.00 -15.00   0.50   11.97    --  -86.25 125.00 -60.00  144
  9  \w    -65.00  21.00   0.50    2.99    --  -49.96  57.00-180.00  172
 10  \w    -43.00 -11.00   0.50   11.97    --  -86.25  38.00-180.00   64
 11  \w    -43.00 -11.00   0.50   11.97    --  -86.25  38.00-150.00   64
 12  \w   -114.00 -27.00   0.50    2.99    --  -49.96 -77.00 -90.00  174
 13  \w   -114.00 -27.00   0.50    2.99    --  -49.96 -77.00  90.00  174
 14  \w   -114.00 -33.00   0.50    2.99    --  -49.96 -77.00 -60.00  162
 15  \w   -114.00 -27.00   0.50    2.99    --  -49.96 -77.00-180.00  174
 16  \w   -114.00 -27.00   0.50    2.99    --  -49.96 -77.00-150.00  174
 17  \w    -25.00  26.00   0.50    2.99    --   49.96 -19.00-120.00  102
 18  \w     37.00  66.00   0.50   11.97    --  107.75 -57.00-150.00   58
 19  \w     37.00  66.00   0.50   11.97    --  107.75 -57.00-180.00   58
 20  \w     37.00  66.00   0.50   11.97    --  107.75 -57.00-120.00   58
 21  \w     43.00 105.00   0.50   11.97    --  107.75 -77.00-180.00  124
 22  \w     97.00 178.00   0.50   11.97    --  107.75  19.00 -60.00  162
 23  \w     97.00 178.00   0.50   11.97    --  107.75  38.00-180.00  162
 24  \w     97.00 178.00   0.50   11.97    --  107.75  19.00 -30.00  162
 25  \w     97.00 178.00   0.50   11.97    --  107.75  38.00 -90.00  162
 26  \w     93.00 178.00   0.50   11.97    --  107.75  57.00   0.00  170
 27  \w     36.00 112.00   0.50   11.97    --  107.75-125.00 150.00  152
 28  \w     43.00 105.00   0.50   11.97    --  107.75 -77.00  30.00  124
 29  \w     37.00  66.00   0.50   11.97    --  107.75 -57.00 150.00   58
 30  \w     43.00 105.00   0.50   11.97    --  107.75 -77.00 120.00  124
 31  \w     37.00  66.00   0.50   11.97    --  107.75 -57.00  30.00   58
 32  \w     37.00  66.00   0.50   11.97    --  107.75 -57.00   0.00   58
 33  \w     37.00  66.00   0.50   11.97    --  107.75 -57.00  60.00   58
 34  \w     37.00  66.00   0.50   11.97    --  107.75 -57.00 120.00   58
 35  \w    -25.00  43.00   0.50    2.99    --   49.96 -38.00  90.00  136
 36  \w   -151.00 -64.00   0.50   11.97    --  -86.25 -77.00  30.00  174
 37  \w   -157.00 -71.00   0.50   11.97    --  -86.25 -57.00  30.00  172
 38  \w   -157.00 -71.00   0.50   11.97    --  -86.25 -57.00 -30.00  172
 39  \w   -161.00 -75.00   0.50   11.97    --  -86.25 -19.00   0.00  172
 40  \w   -157.00 -71.00   0.50   11.97    --  -86.25 -57.00 103.00  172
;
_diffrn_measurement_device 'four-circle diffractometer'
_diffrn_measurement_device_type 'XtaLAB Synergy, Dualflex, Pilatus 300K'
_diffrn_measurement_method '\w scans'
_diffrn_radiation_type CuK\a
_diffrn_radiation_wavelength 1.54184
_diffrn_reflns_av_R_equivalents 0.0276
_diffrn_reflns_av_unetI/netI 0.0193
_diffrn_reflns_Laue_measured_fraction_full 0.999
_diffrn_reflns_Laue_measured_fraction_max 0.971
_diffrn_reflns_limit_h_max 31
_diffrn_reflns_limit_h_min -30
_diffrn_reflns_limit_k_max 6
_diffrn_reflns_limit_k_min -6
_diffrn_reflns_limit_l_max 37
_diffrn_reflns_limit_l_min -38
_diffrn_reflns_number 33288
_diffrn_reflns_point_group_measured_fraction_full 0.998
_diffrn_reflns_point_group_measured_fraction_max 0.935
_diffrn_reflns_theta_full 67.684
_diffrn_reflns_theta_max 78.880
_diffrn_reflns_theta_min 3.108
_exptl_absorpt_coefficient_mu 0.748
_exptl_absorpt_correction_T_max 1.000
_exptl_absorpt_correction_T_min 0.722
_exptl_absorpt_correction_type gaussian
_exptl_absorpt_process_details
;
CrysAlisPro 1.171.42.53a (Rigaku Oxford Diffraction, 2022)
Numerical absorption correction based on gaussian integration over
a multifaceted crystal model
Empirical absorption correction using spherical harmonics,
implemented in SCALE3 ABSPACK scaling algorithm.
;
_exptl_crystal_colour white
_exptl_crystal_density_diffrn 1.326
_exptl_crystal_description prism
_exptl_crystal_F_000 1488
_exptl_crystal_size_max 0.62
_exptl_crystal_size_mid 0.04
_exptl_crystal_size_min 0.02
_refine_diff_density_max 0.243
_refine_diff_density_min -0.151
_refine_diff_density_rms 0.031
_refine_ls_abs_structure_details
;
 Flack x determined using 2826 quotients [(I+)-(I-)]/[(I+)+(I-)]
 (Parsons, Flack and Wagner, Acta Cryst. B69 (2013) 249-259).
;
_refine_ls_abs_structure_Flack 0.05(4)
_refine_ls_extinction_expression Fc^*^=kFc[1+0.001xFc^2^\l^3^/sin(2\q)]^-1/4^
_refine_ls_extinction_method 'SHELXL-2018/3 (Sheldrick 2018)'
_refine_ls_goodness_of_fit_ref 1.037
_refine_ls_hydrogen_treatment refU
_refine_ls_matrix_type full
_refine_ls_number_parameters 518
_refine_ls_number_reflns 7143
_refine_ls_number_restraints 1
_refine_ls_restrained_S_all 1.037
_refine_ls_R_factor_all 0.0267
_refine_ls_R_factor_gt 0.0254
_refine_ls_shift/su_max 0.001
_refine_ls_shift/su_mean 0.000
_refine_ls_structure_factor_coef Fsqd
_refine_ls_weighting_details 'w=1/[\s^2^(Fo^2^)+(0.0369P)^2^+1.1311P] where P=(Fo^2^+2Fc^2^)/3'
_refine_ls_weighting_scheme calc
_refine_ls_wR_factor_gt 0.0648
_refine_ls_wR_factor_ref 0.0655
_reflns_Friedel_coverage 0.725
_reflns_Friedel_fraction_full 0.997
_reflns_Friedel_fraction_max 0.890
_reflns_number_gt 6882
_reflns_number_total 7143
_reflns_threshold_expression 'I > 2\s(I)'
_cod_data_source_file d2ce01231f2.cif
_cod_data_source_block kk_white
_cod_original_cell_volume 3519.81(6)
_cod_database_code 7245754
_shelx_shelxl_version_number 2018/3
_shelx_space_group_comment
;
The symmetry employed for this shelxl refinement is uniquely defined
by the following loop, which should always be used as a source of
symmetry information in preference to the above space-group names.
They are only intended as comments.
;
_shelx_estimated_absorpt_t_max 0.985
_shelx_estimated_absorpt_t_min 0.654
_olex2_refinement_description
;
1.a Ternary CH refined with riding coordinates:
 C3A(H3A), C3(H3), C5(H5), C11(H11), C5A(H5A), C11A(H11A)
1.b Secondary CH2 refined with riding coordinates:
 C10(H10C,H10D), C10A(H10A,H10B), C4A(H4AA,H4AB), C4(H4A,H4B), C6A(H6AA,H6AB),
 C7(H7A,H7B), C6(H6A,H6B), C7A(H7AA,H7AB)
1.c Aromatic/amide H refined with riding coordinates:
 NA(HA), N(H), C13A(H13A), C15A(H15A), C19A(H19A), C16A(H16A), C22A(H22A),
 C20A(H20A), C13(H13), C14A(H14A), C22(H22), C21A(H21A), C14(H14), C16(H16),
 C21(H21), C19(H19), C15(H15), C20(H20)
;
_olex2_submission_special_instructions 'No special instructions were received'
_oxdiff_exptl_absorpt_empirical_details
;
Empirical correction (ABSPACK) includes:
- Absorption correction using spherical harmonics
- Frame scaling
- Detector area scaling
- B-factor correction
;

loop_
_space_group_symop_operation_xyz
'x, y, z'
'-x, y, -z'
'x+1/2, y+1/2, z+1/2'
'-x+1/2, y+1/2, -z+1/2'

loop_
_atom_site_label
_atom_site_type_symbol
_atom_site_fract_x
_atom_site_fract_y
_atom_site_fract_z
_atom_site_U_iso_or_equiv
_atom_site_adp_type
_atom_site_occupancy
_atom_site_site_symmetry_order
_atom_site_calc_flag
_atom_site_refinement_flags_posn
_atom_site_refinement_flags_adp
_atom_site_refinement_flags_occupancy
_atom_site_disorder_assembly
_atom_site_disorder_group
O4A O 0.76715(5) 0.9945(2) 0.53775(4) 0.0187(2) Uani 1 1 d . . . . .
O4 O 0.47079(4) 0.1775(2) 0.70451(4) 0.0162(2) Uani 1 1 d . . . . .
O3A O 0.76366(5) 0.6742(2) 0.58954(4) 0.0235(3) Uani 1 1 d . . . . .
O1 O 0.57763(5) 0.7062(3) 0.59187(4) 0.0264(3) Uani 1 1 d . . . . .
O1A O 0.69972(5) 0.8206(2) 0.68083(4) 0.0234(3) Uani 1 1 d . . . . .
O3 O 0.48917(5) -0.0963(2) 0.65145(4) 0.0217(2) Uani 1 1 d . . . . .
O2A O 0.67118(5) 1.0088(3) 0.60952(4) 0.0249(3) Uani 1 1 d . . . . .
O2 O 0.60951(5) 0.4955(3) 0.66080(4) 0.0301(3) Uani 1 1 d . . . . .
NA N 0.77887(6) 1.1047(3) 0.61194(4) 0.0171(3) Uani 1 1 d . . . . .
HA H 0.789396 1.263046 0.605586 0.084(11) Uiso 1 1 calc R . . . .
N N 0.49895(6) 0.3522(3) 0.64839(5) 0.0169(3) Uani 1 1 d . . . . .
H H 0.495107 0.502096 0.661960 0.023(5) Uiso 1 1 calc R . . . .
C9 C 0.48717(6) 0.1258(3) 0.66656(5) 0.0150(3) Uani 1 1 d . . . . .
C9A C 0.76945(6) 0.9055(3) 0.58070(5) 0.0166(3) Uani 1 1 d . . . . .
C8A C 0.70986(7) 0.9483(3) 0.64958(5) 0.0179(3) Uani 1 1 d . . . . .
C17A C 0.82897(7) 0.7053(3) 0.43162(5) 0.0172(3) Uani 1 1 d . . . . .
C8 C 0.57160(7) 0.5400(3) 0.61961(5) 0.0181(3) Uani 1 1 d . . . . .
C18A C 0.77331(7) 0.5860(3) 0.40427(5) 0.0168(3) Uani 1 1 d . . . . .
C23A C 0.72969(7) 0.7074(3) 0.41741(5) 0.0177(3) Uani 1 1 d . . . . .
C12A C 0.81914(7) 0.9002(3) 0.46123(5) 0.0174(3) Uani 1 1 d . . . . .
C12 C 0.39001(7) -0.1562(3) 0.77454(6) 0.0188(3) Uani 1 1 d . . . . .
C10 C 0.44334(7) -0.0418(3) 0.71973(5) 0.0171(3) Uani 1 1 d . . . . .
H10C H 0.470595 -0.192220 0.729813 0.017(4) Uiso 1 1 calc R . . . .
H10D H 0.408962 -0.102051 0.693628 0.015(4) Uiso 1 1 calc R . . . .
C3A C 0.77094(7) 1.0478(3) 0.65683(5) 0.0173(3) Uani 1 1 d . . . . .
H3A H 0.798794 0.905038 0.672950 0.013(4) Uiso 1 1 calc R . . . .
C3 C 0.51772(7) 0.3643(3) 0.60755(5) 0.0178(3) Uani 1 1 d . . . . .
H3 H 0.528513 0.181459 0.600729 0.017(4) Uiso 1 1 calc R . . . .
C10A C 0.74578(7) 0.7999(3) 0.50075(5) 0.0191(3) Uani 1 1 d . . . . .
H10A H 0.704038 0.768332 0.494460 0.018(5) Uiso 1 1 calc R . . . .
H10B H 0.766562 0.630059 0.510396 0.020(5) Uiso 1 1 calc R . . . .
C13A C 0.86460(7) 1.0508(4) 0.48989(5) 0.0210(3) Uani 1 1 d . . . . .
H13A H 0.858152 1.183622 0.509905 0.024(5) Uiso 1 1 calc R . . . .
C5 C 0.41851(7) 0.2865(4) 0.54587(6) 0.0218(3) Uani 1 1 d . . . . .
H5 H 0.399985 0.234278 0.569484 0.034(6) Uiso 1 1 calc R . . . .
C4A C 0.78391(7) 1.2929(3) 0.68861(6) 0.0199(3) Uani 1 1 d . . . . .
H4AA H 0.755710 1.433860 0.673638 0.032(6) Uiso 1 1 calc R . . . .
H4AB H 0.778971 1.247236 0.718965 0.015(4) Uiso 1 1 calc R . . . .
C18 C 0.47057(8) -0.0781(4) 0.84098(6) 0.0231(3) Uani 1 1 d . . . . .
C11 C 0.42549(7) 0.0558(3) 0.76078(5) 0.0176(3) Uani 1 1 d . . . . .
H11 H 0.402593 0.223165 0.751966 0.017(5) Uiso 1 1 calc R . . . .
C15A C 0.92983(7) 0.8045(4) 0.45984(6) 0.0241(4) Uani 1 1 d . . . . .
H15A H 0.968035 0.772169 0.459983 0.026(5) Uiso 1 1 calc R . . . .
C23 C 0.47567(7) 0.0948(3) 0.80618(5) 0.0202(3) Uani 1 1 d . . . . .
C19A C 0.76025(7) 0.3879(3) 0.37010(6) 0.0212(3) Uani 1 1 d . . . . .
H19A H 0.789860 0.305388 0.361241 0.028(5) Uiso 1 1 calc R . . . .
C16A C 0.88444(7) 0.6544(4) 0.43104(5) 0.0206(3) Uani 1 1 d . . . . .
H16A H 0.891071 0.519976 0.411383 0.021(5) Uiso 1 1 calc R . . . .
C5A C 0.84429(7) 1.3970(3) 0.69780(6) 0.0214(3) Uani 1 1 d . . . . .
H5A H 0.853059 1.458348 0.669388 0.027(5) Uiso 1 1 calc R . . . .
C22A C 0.67231(7) 0.6334(4) 0.39647(6) 0.0217(3) Uani 1 1 d . . . . .
H22A H 0.642624 0.715448 0.405301 0.019(5) Uiso 1 1 calc R . . . .
C20A C 0.70278(8) 0.3146(4) 0.34938(6) 0.0244(4) Uani 1 1 d . . . . .
H20A H 0.692995 0.179597 0.326101 0.034(6) Uiso 1 1 calc R . . . .
C4 C 0.47012(7) 0.4680(3) 0.56381(5) 0.0202(3) Uani 1 1 d . . . . .
H4A H 0.456857 0.642420 0.571300 0.026(5) Uiso 1 1 calc R . . . .
H4B H 0.486750 0.495650 0.538448 0.019(5) Uiso 1 1 calc R . . . .
C13 C 0.33829(7) -0.2720(3) 0.74768(6) 0.0221(3) Uani 1 1 d . . . . .
H13 H 0.319643 -0.218704 0.716010 0.026(5) Uiso 1 1 calc R . . . .
C11A C 0.75550(7) 0.9049(3) 0.45659(5) 0.0176(3) Uani 1 1 d . . . . .
H11A H 0.738384 1.085419 0.448013 0.027(5) Uiso 1 1 calc R . . . .
C14A C 0.92009(7) 1.0022(4) 0.48858(6) 0.0241(4) Uani 1 1 d . . . . .
H14A H 0.951657 1.105474 0.507550 0.030(5) Uiso 1 1 calc R . . . .
C17 C 0.41764(7) -0.2343(3) 0.82119(6) 0.0221(3) Uani 1 1 d . . . . .
C22 C 0.52159(7) 0.2718(4) 0.81613(6) 0.0247(4) Uani 1 1 d . . . . .
H22 H 0.524998 0.389740 0.792648 0.033(6) Uiso 1 1 calc R . . . .
C21A C 0.65919(7) 0.4359(4) 0.36216(6) 0.0246(4) Uani 1 1 d . . . . .
H21A H 0.620113 0.383474 0.347338 0.029(5) Uiso 1 1 calc R . . . .
C6A C 0.87393(8) 1.5485(4) 0.74231(6) 0.0268(4) Uani 1 1 d . . . . .
H6AA H 0.898761 1.699903 0.740511 0.030(5) Uiso 1 1 calc R . . . .
H6AB H 0.852898 1.571018 0.764933 0.034(6) Uiso 1 1 calc R . . . .
C14 C 0.31395(8) -0.4688(4) 0.76793(7) 0.0257(4) Uani 1 1 d . . . . .
H14 H 0.278328 -0.548779 0.750057 0.033(6) Uiso 1 1 calc R . . . .
C7 C 0.37773(8) 0.3227(4) 0.49620(6) 0.0276(4) Uani 1 1 d . . . . .
H7A H 0.335867 0.298293 0.490354 0.027(5) Uiso 1 1 calc R . . . .
H7B H 0.387367 0.460287 0.476619 0.032(6) Uiso 1 1 calc R . . . .
C16 C 0.39359(9) -0.4322(4) 0.84115(6) 0.0285(4) Uani 1 1 d . . . . .
H16 H 0.412365 -0.487004 0.872719 0.030(5) Uiso 1 1 calc R . . . .
C21 C 0.56250(8) 0.2733(4) 0.86106(7) 0.0305(4) Uani 1 1 d . . . . .
H21 H 0.594101 0.393285 0.868259 0.036(6) Uiso 1 1 calc R . . . .
C19 C 0.51176(9) -0.0757(4) 0.88585(6) 0.0325(4) Uani 1 1 d . . . . .
H19 H 0.508500 -0.193124 0.909446 0.037(6) Uiso 1 1 calc R . . . .
C15 C 0.34188(9) -0.5474(4) 0.81423(7) 0.0291(4) Uani 1 1 d . . . . .
H15 H 0.325203 -0.682313 0.827570 0.029(5) Uiso 1 1 calc R . . . .
C6 C 0.41585(8) 0.0826(4) 0.50891(6) 0.0278(4) Uani 1 1 d . . . . .
H6A H 0.448878 0.072369 0.497069 0.039(6) Uiso 1 1 calc R . . . .
H6B H 0.397394 -0.089578 0.510800 0.049(7) Uiso 1 1 calc R . . . .
C7A C 0.89412(8) 1.2763(4) 0.73593(7) 0.0336(4) Uani 1 1 d . . . . .
H7AA H 0.885593 1.130859 0.754661 0.045(7) Uiso 1 1 calc R . . . .
H7AB H 0.931445 1.259718 0.730245 0.040(6) Uiso 1 1 calc R . . . .
C20 C 0.55767(9) 0.1010(4) 0.89557(7) 0.0362(5) Uani 1 1 d . . . . .
H20 H 0.586031 0.104260 0.926049 0.045(7) Uiso 1 1 calc R . . . .
H2A H 0.6365(13) 0.925(7) 0.6056(10) 0.063(9) Uiso 1 1 d . . . . .
H2 H 0.6418(13) 0.607(7) 0.6664(10) 0.065(9) Uiso 1 1 d . . . . .

loop_
_atom_site_aniso_label
_atom_site_aniso_U_11
_atom_site_aniso_U_22
_atom_site_aniso_U_33
_atom_site_aniso_U_23
_atom_site_aniso_U_13
_atom_site_aniso_U_12
O4A 0.0257(6) 0.0152(6) 0.0174(5) -0.0023(4) 0.0100(4) -0.0027(4)
O4 0.0195(5) 0.0139(5) 0.0177(5) 0.0008(4) 0.0097(4) -0.0010(4)
O3A 0.0354(7) 0.0133(6) 0.0215(5) 0.0009(5) 0.0091(5) -0.0002(5)
O1 0.0222(6) 0.0275(7) 0.0300(6) 0.0082(5) 0.0095(5) -0.0044(5)
O1A 0.0233(6) 0.0257(6) 0.0238(6) 0.0048(5) 0.0112(5) -0.0018(5)
O3 0.0329(6) 0.0117(5) 0.0255(6) -0.0002(4) 0.0164(5) 0.0000(5)
O2A 0.0190(6) 0.0292(7) 0.0245(6) 0.0054(5) 0.0047(5) -0.0033(5)
O2 0.0251(6) 0.0387(8) 0.0247(6) 0.0071(6) 0.0058(5) -0.0093(6)
NA 0.0201(6) 0.0148(7) 0.0176(6) 0.0001(5) 0.0077(5) -0.0012(5)
N 0.0234(6) 0.0103(6) 0.0208(6) -0.0008(5) 0.0126(5) -0.0002(5)
C9 0.0139(7) 0.0141(7) 0.0167(7) 0.0007(6) 0.0048(5) -0.0002(6)
C9A 0.0156(7) 0.0156(8) 0.0182(7) 0.0010(6) 0.0050(6) 0.0009(6)
C8A 0.0212(7) 0.0148(8) 0.0194(7) -0.0016(6) 0.0090(6) 0.0003(6)
C17A 0.0190(7) 0.0173(8) 0.0151(7) 0.0026(6) 0.0052(6) -0.0010(6)
C8 0.0213(7) 0.0159(8) 0.0199(7) -0.0002(6) 0.0109(6) 0.0002(6)
C18A 0.0189(7) 0.0162(8) 0.0154(7) 0.0029(6) 0.0059(6) -0.0007(6)
C23A 0.0203(7) 0.0171(8) 0.0157(7) 0.0008(6) 0.0060(6) -0.0026(6)
C12A 0.0184(7) 0.0189(8) 0.0157(7) 0.0030(6) 0.0066(6) -0.0012(6)
C12 0.0221(7) 0.0164(8) 0.0231(8) 0.0028(6) 0.0144(6) 0.0047(6)
C10 0.0188(7) 0.0147(8) 0.0192(7) 0.0026(6) 0.0083(6) -0.0009(6)
C3A 0.0193(7) 0.0161(8) 0.0177(7) 0.0015(6) 0.0079(6) 0.0003(6)
C3 0.0223(8) 0.0149(8) 0.0195(7) -0.0010(6) 0.0114(6) -0.0016(6)
C10A 0.0225(8) 0.0172(8) 0.0192(7) -0.0041(6) 0.0089(6) -0.0041(6)
C13A 0.0222(8) 0.0221(8) 0.0174(7) -0.0002(6) 0.0048(6) -0.0031(6)
C5 0.0216(8) 0.0214(8) 0.0228(8) -0.0008(7) 0.0081(6) -0.0029(7)
C4A 0.0237(8) 0.0180(8) 0.0197(7) -0.0016(6) 0.0094(6) -0.0012(7)
C18 0.0303(9) 0.0206(8) 0.0217(8) 0.0004(7) 0.0129(7) 0.0064(7)
C11 0.0182(7) 0.0157(7) 0.0217(7) 0.0021(6) 0.0102(6) 0.0020(6)
C15A 0.0172(7) 0.0335(10) 0.0215(8) 0.0049(7) 0.0061(6) 0.0007(7)
C23 0.0224(8) 0.0199(8) 0.0205(7) -0.0010(6) 0.0103(6) 0.0053(6)
C19A 0.0256(8) 0.0205(8) 0.0198(7) -0.0007(6) 0.0106(6) -0.0009(7)
C16A 0.0208(7) 0.0239(8) 0.0183(7) 0.0031(6) 0.0081(6) 0.0026(7)
C5A 0.0247(8) 0.0184(8) 0.0218(8) -0.0019(6) 0.0087(6) -0.0032(7)
C22A 0.0192(7) 0.0244(9) 0.0219(8) -0.0003(7) 0.0074(6) -0.0026(7)
C20A 0.0311(9) 0.0211(8) 0.0200(8) -0.0043(7) 0.0070(7) -0.0068(7)
C4 0.0246(8) 0.0174(8) 0.0198(7) -0.0007(6) 0.0090(6) -0.0035(6)
C13 0.0216(8) 0.0200(8) 0.0284(8) 0.0027(6) 0.0133(7) 0.0034(6)
C11A 0.0177(7) 0.0169(8) 0.0181(7) 0.0000(6) 0.0058(6) -0.0007(6)
C14A 0.0190(8) 0.0299(9) 0.0204(7) 0.0004(7) 0.0026(6) -0.0060(7)
C17 0.0308(9) 0.0178(8) 0.0225(8) 0.0018(6) 0.0155(7) 0.0064(7)
C22 0.0249(8) 0.0239(9) 0.0270(8) -0.0045(7) 0.0109(7) 0.0006(7)
C21A 0.0209(8) 0.0280(9) 0.0229(8) -0.0011(7) 0.0048(6) -0.0081(7)
C6A 0.0306(9) 0.0198(9) 0.0276(9) -0.0047(7) 0.0065(7) -0.0050(7)
C14 0.0260(8) 0.0192(8) 0.0396(10) -0.0004(7) 0.0211(8) 0.0008(7)
C7 0.0274(9) 0.0230(9) 0.0276(9) -0.0016(7) 0.0027(7) 0.0007(7)
C16 0.0460(11) 0.0212(9) 0.0265(8) 0.0039(7) 0.0229(8) 0.0036(8)
C21 0.0258(9) 0.0302(10) 0.0330(9) -0.0115(8) 0.0067(7) -0.0006(8)
C19 0.0448(11) 0.0319(10) 0.0193(8) 0.0013(7) 0.0086(8) 0.0072(9)
C15 0.0430(10) 0.0181(9) 0.0400(10) 0.0025(7) 0.0321(9) 0.0006(8)
C6 0.0256(9) 0.0221(9) 0.0322(9) -0.0055(7) 0.0050(7) -0.0013(7)
C7A 0.0298(9) 0.0225(10) 0.0405(11) -0.0050(8) 0.0010(8) -0.0009(8)
C20 0.0388(11) 0.0387(12) 0.0234(9) -0.0072(8) 0.0003(8) 0.0075(9)

loop_
_atom_type_symbol
_atom_type_description
_atom_type_scat_dispersion_real
_atom_type_scat_dispersion_imag
_atom_type_scat_source
C C 0.0181 0.0091 'International Tables Vol C Tables 4.2.6.8 and 6.1.1.4'
H H 0.0000 0.0000 'International Tables Vol C Tables 4.2.6.8 and 6.1.1.4'
N N 0.0311 0.0180 'International Tables Vol C Tables 4.2.6.8 and 6.1.1.4'
O O 0.0492 0.0322 'International Tables Vol C Tables 4.2.6.8 and 6.1.1.4'

loop_
_exptl_crystal_face_index_h
_exptl_crystal_face_index_k
_exptl_crystal_face_index_l
_exptl_crystal_face_perp_dist
-5 0 -3 0.0110
1 -3 1 0.2262
-1 3 -1 0.3888
3 0 -5 0.0200
-3 0 5 0.0200
3 -1 -5 0.1688
5 0 3 0.0110

loop_
_geom_angle_atom_site_label_1
_geom_angle_atom_site_label_2
_geom_angle_atom_site_label_3
_geom_angle
_geom_angle_site_symmetry_1
_geom_angle_site_symmetry_3
_geom_angle_publ_flag
C9A O4A C10A 113.68(12) . . ?
C9 O4 C10 114.85(12) . . ?
C8A O2A H2A 111.6(19) . . ?
C8 O2 H2 111.2(18) . . ?
C9A NA HA 121.4 . . ?
C9A NA C3A 117.26(13) . . ?
C3A NA HA 121.4 . . ?
C9 N H 118.1 . . ?
C9 N C3 123.74(13) . . ?
C3 N H 118.1 . . ?
O3 C9 O4 123.53(14) . . ?
O3 C9 N 126.22(14) . . ?
N C9 O4 110.24(13) . . ?
O3A C9A O4A 123.88(14) . . ?
O3A C9A NA 124.71(14) . . ?
NA C9A O4A 111.41(13) . . ?
O1A C8A O2A 124.22(15) . . ?
O1A C8A C3A 120.10(14) . . ?
O2A C8A C3A 115.68(13) . . ?
C12A C17A C18A 108.67(13) . . ?
C16A C17A C18A 130.34(15) . . ?
C16A C17A C12A 120.99(15) . . ?
O1 C8 O2 124.00(15) . . ?
O1 C8 C3 121.62(14) . . ?
O2 C8 C3 114.38(14) . . ?
C23A C18A C17A 108.46(13) . . ?
C19A C18A C17A 130.59(15) . . ?
C19A C18A C23A 120.95(15) . . ?
C18A C23A C11A 110.44(13) . . ?
C22A C23A C18A 120.54(15) . . ?
C22A C23A C11A 128.97(15) . . ?
C17A C12A C11A 110.01(13) . . ?
C13A C12A C17A 120.50(14) . . ?
C13A C12A C11A 129.47(15) . . ?
C13 C12 C11 129.22(15) . . ?
C13 C12 C17 120.70(15) . . ?
C17 C12 C11 110.07(14) . . ?
O4 C10 H10C 110.2 . . ?
O4 C10 H10D 110.2 . . ?
O4 C10 C11 107.51(12) . . ?
H10C C10 H10D 108.5 . . ?
C11 C10 H10C 110.2 . . ?
C11 C10 H10D 110.2 . . ?
NA C3A C8A 111.16(12) . . ?
NA C3A H3A 108.2 . . ?
NA C3A C4A 110.95(13) . . ?
C8A C3A H3A 108.2 . . ?
C8A C3A C4A 110.12(12) . . ?
C4A C3A H3A 108.2 . . ?
N C3 C8 108.40(12) . . ?
N C3 H3 108.4 . . ?
N C3 C4 112.21(13) . . ?
C8 C3 H3 108.4 . . ?
C8 C3 C4 110.86(13) . . ?
C4 C3 H3 108.4 . . ?
O4A C10A H10A 110.0 . . ?
O4A C10A H10B 110.0 . . ?
O4A C10A C11A 108.43(13) . . ?
H10A C10A H10B 108.4 . . ?
C11A C10A H10A 110.0 . . ?
C11A C10A H10B 110.0 . . ?
C12A C13A H13A 120.8 . . ?
C12A C13A C14A 118.32(16) . . ?
C14A C13A H13A 120.8 . . ?
C4 C5 H5 115.5 . . ?
C4 C5 C7 118.76(15) . . ?
C7 C5 H5 115.5 . . ?
C6 C5 H5 115.5 . . ?
C6 C5 C4 120.35(14) . . ?
C6 C5 C7 59.75(12) . . ?
C3A C4A H4AA 109.1 . . ?
C3A C4A H4AB 109.1 . . ?
H4AA C4A H4AB 107.8 . . ?
C5A C4A C3A 112.48(13) . . ?
C5A C4A H4AA 109.1 . . ?
C5A C4A H4AB 109.1 . . ?
C23 C18 C17 108.55(14) . . ?
C19 C18 C23 120.33(17) . . ?
C19 C18 C17 131.10(17) . . ?
C12 C11 C10 109.88(13) . . ?
C12 C11 H11 110.2 . . ?
C10 C11 H11 110.2 . . ?
C23 C11 C12 102.16(13) . . ?
C23 C11 C10 114.07(12) . . ?
C23 C11 H11 110.2 . . ?
C16A C15A H15A 119.6 . . ?
C16A C15A C14A 120.82(15) . . ?
C14A C15A H15A 119.6 . . ?
C18 C23 C11 110.27(14) . . ?
C22 C23 C18 120.44(15) . . ?
C22 C23 C11 129.28(15) . . ?
C18A C19A H19A 120.9 . . ?
C20A C19A C18A 118.17(15) . . ?
C20A C19A H19A 120.9 . . ?
C17A C16A H16A 120.8 . . ?
C15A C16A C17A 118.39(16) . . ?
C15A C16A H16A 120.8 . . ?
C4A C5A H5A 115.4 . . ?
C6A C5A C4A 119.56(14) . . ?
C6A C5A H5A 115.4 . . ?
C7A C5A C4A 119.89(15) . . ?
C7A C5A H5A 115.4 . . ?
C7A C5A C6A 59.66(12) . . ?
C23A C22A H22A 120.7 . . ?
C23A C22A C21A 118.53(15) . . ?
C21A C22A H22A 120.7 . . ?
C19A C20A H20A 119.5 . . ?
C19A C20A C21A 121.09(16) . . ?
C21A C20A H20A 119.5 . . ?
C3 C4 H4A 108.7 . . ?
C3 C4 H4B 108.7 . . ?
C5 C4 C3 114.09(13) . . ?
C5 C4 H4A 108.7 . . ?
C5 C4 H4B 108.7 . . ?
H4A C4 H4B 107.6 . . ?
C12 C13 H13 120.5 . . ?
C12 C13 C14 118.99(16) . . ?
C14 C13 H13 120.5 . . ?
C23A C11A C12A 102.15(12) . . ?
C23A C11A C10A 107.86(13) . . ?
C23A C11A H11A 111.6 . . ?
C12A C11A C10A 111.69(13) . . ?
C12A C11A H11A 111.6 . . ?
C10A C11A H11A 111.6 . . ?
C13A C14A H14A 119.5 . . ?
C15A C14A C13A 120.96(15) . . ?
C15A C14A H14A 119.5 . . ?
C12 C17 C18 108.91(15) . . ?
C16 C17 C12 120.21(17) . . ?
C16 C17 C18 130.88(16) . . ?
C23 C22 H22 120.6 . . ?
C23 C22 C21 118.87(17) . . ?
C21 C22 H22 120.6 . . ?
C22A C21A H21A 119.6 . . ?
C20A C21A C22A 120.72(15) . . ?
C20A C21A H21A 119.6 . . ?
C5A C6A H6AA 117.8 . . ?
C5A C6A H6AB 117.8 . . ?
H6AA C6A H6AB 114.9 . . ?
C7A C6A C5A 60.02(12) . . ?
C7A C6A H6AA 117.8 . . ?
C7A C6A H6AB 117.8 . . ?
C13 C14 H14 120.0 . . ?
C15 C14 C13 120.09(17) . . ?
C15 C14 H14 120.0 . . ?
C5 C7 H7A 117.8 . . ?
C5 C7 H7B 117.8 . . ?
H7A C7 H7B 114.9 . . ?
C6 C7 C5 59.91(11) . . ?
C6 C7 H7A 117.8 . . ?
C6 C7 H7B 117.8 . . ?
C17 C16 H16 120.5 . . ?
C15 C16 C17 118.95(17) . . ?
C15 C16 H16 120.5 . . ?
C22 C21 H21 119.6 . . ?
C22 C21 C20 120.77(18) . . ?
C20 C21 H21 119.6 . . ?
C18 C19 H19 120.5 . . ?
C20 C19 C18 119.00(18) . . ?
C20 C19 H19 120.5 . . ?
C14 C15 H15 119.5 . . ?
C16 C15 C14 121.06(16) . . ?
C16 C15 H15 119.5 . . ?
C5 C6 H6A 117.7 . . ?
C5 C6 H6B 117.7 . . ?
C7 C6 C5 60.35(11) . . ?
C7 C6 H6A 117.7 . . ?
C7 C6 H6B 117.7 . . ?
H6A C6 H6B 114.9 . . ?
C5A C7A H7AA 117.7 . . ?
C5A C7A H7AB 117.7 . . ?
C6A C7A C5A 60.33(12) . . ?
C6A C7A H7AA 117.7 . . ?
C6A C7A H7AB 117.7 . . ?
H7AA C7A H7AB 114.9 . . ?
C21 C20 H20 119.7 . . ?
C19 C20 C21 120.58(17) . . ?
C19 C20 H20 119.7 . . ?

loop_
_geom_bond_atom_site_label_1
_geom_bond_atom_site_label_2
_geom_bond_distance
_geom_bond_site_symmetry_2
_geom_bond_publ_flag
O4A C9A 1.3544(19) . ?
O4A C10A 1.4470(19) . ?
O4 C9 1.3593(18) . ?
O4 C10 1.4475(18) . ?
O3A C9A 1.216(2) . ?
O1 C8 1.228(2) . ?
O1A C8A 1.2340(19) . ?
O3 C9 1.217(2) . ?
O2A C8A 1.299(2) . ?
O2A H2A 0.92(3) . ?
O2 C8 1.299(2) . ?
O2 H2 0.94(3) . ?
NA HA 0.8800 . ?
NA C9A 1.344(2) . ?
NA C3A 1.4597(19) . ?
N H 0.8800 . ?
N C9 1.339(2) . ?
N C3 1.4538(19) . ?
C8A C3A 1.525(2) . ?
C17A C18A 1.468(2) . ?
C17A C12A 1.402(2) . ?
C17A C16A 1.391(2) . ?
C8 C3 1.531(2) . ?
C18A C23A 1.401(2) . ?
C18A C19A 1.394(2) . ?
C23A C22A 1.388(2) . ?
C23A C11A 1.514(2) . ?
C12A C13A 1.387(2) . ?
C12A C11A 1.521(2) . ?
C12 C11 1.522(2) . ?
C12 C13 1.386(2) . ?
C12 C17 1.399(2) . ?
C10 H10C 0.9900 . ?
C10 H10D 0.9900 . ?
C10 C11 1.526(2) . ?
C3A H3A 1.0000 . ?
C3A C4A 1.532(2) . ?
C3 H3 1.0000 . ?
C3 C4 1.533(2) . ?
C10A H10A 0.9900 . ?
C10A H10B 0.9900 . ?
C10A C11A 1.525(2) . ?
C13A H13A 0.9500 . ?
C13A C14A 1.397(2) . ?
C5 H5 1.0000 . ?
C5 C4 1.509(2) . ?
C5 C7 1.509(2) . ?
C5 C6 1.502(2) . ?
C4A H4AA 0.9900 . ?
C4A H4AB 0.9900 . ?
C4A C5A 1.508(2) . ?
C18 C23 1.402(2) . ?
C18 C17 1.465(3) . ?
C18 C19 1.393(2) . ?
C11 H11 1.0000 . ?
C11 C23 1.518(2) . ?
C15A H15A 0.9500 . ?
C15A C16A 1.386(2) . ?
C15A C14A 1.394(3) . ?
C23 C22 1.389(2) . ?
C19A H19A 0.9500 . ?
C19A C20A 1.388(2) . ?
C16A H16A 0.9500 . ?
C5A H5A 1.0000 . ?
C5A C6A 1.504(2) . ?
C5A C7A 1.500(3) . ?
C22A H22A 0.9500 . ?
C22A C21A 1.395(2) . ?
C20A H20A 0.9500 . ?
C20A C21A 1.393(3) . ?
C4 H4A 0.9900 . ?
C4 H4B 0.9900 . ?
C13 H13 0.9500 . ?
C13 C14 1.400(2) . ?
C11A H11A 1.0000 . ?
C14A H14A 0.9500 . ?
C17 C16 1.395(2) . ?
C22 H22 0.9500 . ?
C22 C21 1.391(3) . ?
C21A H21A 0.9500 . ?
C6A H6AA 0.9900 . ?
C6A H6AB 0.9900 . ?
C6A C7A 1.494(3) . ?
C14 H14 0.9500 . ?
C14 C15 1.392(3) . ?
C7 H7A 0.9900 . ?
C7 H7B 0.9900 . ?
C7 C6 1.500(3) . ?
C16 H16 0.9500 . ?
C16 C15 1.385(3) . ?
C21 H21 0.9500 . ?
C21 C20 1.391(3) . ?
C19 H19 0.9500 . ?
C19 C20 1.389(3) . ?
C15 H15 0.9500 . ?
C6 H6A 0.9900 . ?
C6 H6B 0.9900 . ?
C7A H7AA 0.9900 . ?
C7A H7AB 0.9900 . ?
C20 H20 0.9500 . ?

loop_
_geom_torsion_atom_site_label_1
_geom_torsion_atom_site_label_2
_geom_torsion_atom_site_label_3
_geom_torsion_atom_site_label_4
_geom_torsion
_geom_torsion_site_symmetry_1
_geom_torsion_site_symmetry_2
_geom_torsion_site_symmetry_3
_geom_torsion_site_symmetry_4
_geom_torsion_publ_flag
O4A C10A C11A C23A -176.61(12) . . . . ?
O4A C10A C11A C12A 71.92(16) . . . . ?
O4 C10 C11 C12 173.29(12) . . . . ?
O4 C10 C11 C23 -72.71(16) . . . . ?
O1 C8 C3 N -136.40(15) . . . . ?
O1 C8 C3 C4 -12.8(2) . . . . ?
O1A C8A C3A NA 159.16(14) . . . . ?
O1A C8A C3A C4A -77.47(18) . . . . ?
O2A C8A C3A NA -21.24(19) . . . . ?
O2A C8A C3A C4A 102.13(16) . . . . ?
O2 C8 C3 N 44.15(18) . . . . ?
O2 C8 C3 C4 167.73(14) . . . . ?
NA C3A C4A C5A -57.62(17) . . . . ?
N C3 C4 C5 -66.20(18) . . . . ?
C9 O4 C10 C11 -177.35(12) . . . . ?
C9 N C3 C8 -130.09(15) . . . . ?
C9 N C3 C4 107.15(17) . . . . ?
C9A O4A C10A C11A -169.89(13) . . . . ?
C9A NA C3A C8A -57.73(18) . . . . ?
C9A NA C3A C4A 179.37(13) . . . . ?
C8A C3A C4A C5A 178.88(13) . . . . ?
C17A C18A C23A C22A 179.35(14) . . . . ?
C17A C18A C23A C11A -3.16(17) . . . . ?
C17A C18A C19A C20A -179.37(16) . . . . ?
C17A C12A C13A C14A -0.3(2) . . . . ?
C17A C12A C11A C23A -5.16(16) . . . . ?
C17A C12A C11A C10A 109.87(15) . . . . ?
C8 C3 C4 C5 172.44(13) . . . . ?
C18A C17A C12A C13A -177.76(14) . . . . ?
C18A C17A C12A C11A 3.58(17) . . . . ?
C18A C17A C16A C15A 177.83(16) . . . . ?
C18A C23A C22A C21A 0.0(2) . . . . ?
C18A C23A C11A C12A 5.01(16) . . . . ?
C18A C23A C11A C10A -112.80(14) . . . . ?
C18A C19A C20A C21A 0.2(3) . . . . ?
C23A C18A C19A C20A 0.1(2) . . . . ?
C23A C22A C21A C20A 0.3(2) . . . . ?
C12A C17A C18A C23A -0.28(17) . . . . ?
C12A C17A C18A C19A 179.26(16) . . . . ?
C12A C17A C16A C15A -1.2(2) . . . . ?
C12A C13A C14A C15A -1.1(3) . . . . ?
C12 C11 C23 C18 1.63(17) . . . . ?
C12 C11 C23 C22 -177.28(16) . . . . ?
C12 C13 C14 C15 -0.6(2) . . . . ?
C12 C17 C16 C15 -0.6(2) . . . . ?
C10 O4 C9 O3 -13.3(2) . . . . ?
C10 O4 C9 N 165.17(12) . . . . ?
C10 C11 C23 C18 -116.87(15) . . . . ?
C10 C11 C23 C22 64.2(2) . . . . ?
C3A NA C9A O4A 168.07(12) . . . . ?
C3A NA C9A O3A -11.9(2) . . . . ?
C3A C4A C5A C6A -153.23(15) . . . . ?
C3A C4A C5A C7A -83.34(19) . . . . ?
C3 N C9 O4 179.93(13) . . . . ?
C3 N C9 O3 -1.6(2) . . . . ?
C10A O4A C9A O3A 11.7(2) . . . . ?
C10A O4A C9A NA -168.28(12) . . . . ?
C13A C12A C11A C23A 176.33(16) . . . . ?
C13A C12A C11A C10A -68.6(2) . . . . ?
C4A C5A C6A C7A 109.38(18) . . . . ?
C4A C5A C7A C6A -108.84(17) . . . . ?
C18 C23 C22 C21 0.4(2) . . . . ?
C18 C17 C16 C15 179.31(17) . . . . ?
C18 C19 C20 C21 0.0(3) . . . . ?
C11 C12 C13 C14 178.85(15) . . . . ?
C11 C12 C17 C18 1.63(18) . . . . ?
C11 C12 C17 C16 -178.46(15) . . . . ?
C11 C23 C22 C21 179.18(16) . . . . ?
C23 C18 C17 C12 -0.55(18) . . . . ?
C23 C18 C17 C16 179.56(17) . . . . ?
C23 C18 C19 C20 0.3(3) . . . . ?
C23 C22 C21 C20 -0.1(3) . . . . ?
C19A C18A C23A C22A -0.2(2) . . . . ?
C19A C18A C23A C11A 177.25(14) . . . . ?
C19A C20A C21A C22A -0.5(3) . . . . ?
C16A C17A C18A C23A -179.40(16) . . . . ?
C16A C17A C18A C19A 0.1(3) . . . . ?
C16A C17A C12A C13A 1.5(2) . . . . ?
C16A C17A C12A C11A -177.20(14) . . . . ?
C16A C15A C14A C13A 1.4(3) . . . . ?
C22A C23A C11A C12A -177.77(16) . . . . ?
C22A C23A C11A C10A 64.4(2) . . . . ?
C4 C5 C7 C6 110.31(17) . . . . ?
C4 C5 C6 C7 -107.70(18) . . . . ?
C13 C12 C11 C10 -59.4(2) . . . . ?
C13 C12 C11 C23 179.13(16) . . . . ?
C13 C12 C17 C18 -179.36(14) . . . . ?
C13 C12 C17 C16 0.5(2) . . . . ?
C13 C14 C15 C16 0.6(3) . . . . ?
C11A C23A C22A C21A -176.96(16) . . . . ?
C11A C12A C13A C14A 178.08(16) . . . . ?
C14A C15A C16A C17A -0.2(2) . . . . ?
C17 C12 C11 C10 119.46(14) . . . . ?
C17 C12 C11 C23 -1.97(17) . . . . ?
C17 C12 C13 C14 0.1(2) . . . . ?
C17 C18 C23 C11 -0.76(18) . . . . ?
C17 C18 C23 C22 178.26(15) . . . . ?
C17 C18 C19 C20 -178.15(18) . . . . ?
C17 C16 C15 C14 0.0(3) . . . . ?
C22 C21 C20 C19 -0.2(3) . . . . ?
C7 C5 C4 C3 -162.05(15) . . . . ?
C19 C18 C23 C11 -179.51(15) . . . . ?
C19 C18 C23 C22 -0.5(2) . . . . ?
C19 C18 C17 C12 178.02(18) . . . . ?
C19 C18 C17 C16 -1.9(3) . . . . ?
C6 C5 C4 C3 -92.21(18) . . . . ?
